data_7134962
loop_
_publ_author_name
'Szathm&#xe1;ri, Bal&#xe1;zs'
'Holczbauer, Tam&#xe1;s'
'Balterer, Bence'
'Domj&#xe1;n, Attila'
'Volk, Bal&#xe1;zs'
'Kov&#xe1;cs, Ilona'
'Kelemen, Zsolt'

_publ_section_title
;
 Synthesis and characterization of the first neutral hexacoordinated
 silole complexes.
;
_journal_issue 82
_journal_name_full 'Chemical communications (Cambridge, England)'
_journal_page_first 16042
_journal_page_last 16045
_journal_paper_doi 10.1039/d5cc04234h
_journal_volume 61
_journal_year 2025
_chemical_formula_moiety 'C52 H50 O4 Si3, C H3 Cl2'
_chemical_formula_sum 'C53 H53 Cl2 O4 Si3'
_chemical_formula_weight 909.12
_space_group_crystal_system monoclinic
_space_group_IT_number 15
_space_group_name_Hall '-C 2yc'
_space_group_name_H-M_alt 'C 1 2/c 1'
_atom_sites_solution_hydrogens mixed
_atom_sites_solution_primary direct
_atom_sites_solution_secondary direct
_audit_creation_date 2025-07-14
_audit_creation_method
;
Olex2 1.5
(compiled 2025.07.13 svn.rb7424aed for OlexSys, GUI svn.r7308)
;
_audit_update_record
;
2025-07-15 deposited with the CCDC.	2025-09-09 downloaded from the CCDC.
;
_cell_angle_alpha 90
_cell_angle_beta 102.301(7)
_cell_angle_gamma 90
_cell_formula_units_Z 4
_cell_length_a 16.5351(6)
_cell_length_b 15.4526(5)
_cell_length_c 19.1218(7)
_cell_measurement_reflns_used 60903
_cell_measurement_temperature 153.15
_cell_measurement_theta_max 27.46
_cell_measurement_theta_min 3.04
_cell_volume 4773.6(3)
_computing_cell_refinement 'Crystal Clear V.1.4.1 (Rigaku/MSC, 2007)'
_computing_data_collection 'Crystal Clear V.1.4.1 (Rigaku/MSC, 2007)'
_computing_data_reduction 'Crystal Clear V.1.4.1 (Rigaku/MSC, 2007)'
_computing_molecular_graphics 'Olex2 1.5 (Dolomanov et al., 2009)'
_computing_publication_material 'Olex2 1.5 (Dolomanov et al., 2009)'
_computing_structure_refinement 'SHELXL 2018/3 (Sheldrick, 2015)'
_computing_structure_solution 'SHELXT 2018/2 (Sheldrick, 2018)'
_diffrn_ambient_temperature 153.15
_diffrn_detector_area_resol_mean 10.0000
_diffrn_measured_fraction_theta_full 0.998
_diffrn_measured_fraction_theta_max 0.998
_diffrn_measurement_device_type 'Rigaku RAXIS-RAPID II'
_diffrn_measurement_method dtprofit.ref
_diffrn_radiation_detector RX
_diffrn_radiation_type MoK\a
_diffrn_radiation_wavelength 0.71075
_diffrn_reflns_av_R_equivalents 0.0480
_diffrn_reflns_av_unetI/netI 0.0179
_diffrn_reflns_Laue_measured_fraction_full 0.998
_diffrn_reflns_Laue_measured_fraction_max 0.998
_diffrn_reflns_limit_h_max 19
_diffrn_reflns_limit_h_min -19
_diffrn_reflns_limit_k_max 18
_diffrn_reflns_limit_k_min -18
_diffrn_reflns_limit_l_max 23
_diffrn_reflns_limit_l_min -23
_diffrn_reflns_number 69792
_diffrn_reflns_point_group_measured_fraction_full 0.998
_diffrn_reflns_point_group_measured_fraction_max 0.998
_diffrn_reflns_theta_full 25.242
_diffrn_reflns_theta_max 25.351
_diffrn_reflns_theta_min 3.042
_diffrn_source 'Sealed Tube'
_exptl_absorpt_coefficient_mu 0.256
_exptl_absorpt_correction_T_max 0.995663
_exptl_absorpt_correction_T_min 0.984141
_exptl_absorpt_correction_type numerical
_exptl_absorpt_process_details
;
T. Higashi,  September 1998 last update: Sep 1, 2011
T.Higashi, Numerical Absorption Correction, NUMABS, 2002
T.Higashi, Empirical Absorption Correction, 2001
;
_exptl_crystal_colour orange
_exptl_crystal_density_diffrn 1.265
_exptl_crystal_description block
_exptl_crystal_F_000 1916
_exptl_crystal_size_max 0.5
_exptl_crystal_size_mid 0.15
_exptl_crystal_size_min 0.15
_refine_diff_density_max 0.318
_refine_diff_density_min -0.275
_refine_diff_density_rms 0.049
_refine_ls_extinction_method none
_refine_ls_goodness_of_fit_ref 1.143
_refine_ls_hydrogen_treatment constr
_refine_ls_matrix_type full
_refine_ls_number_parameters 297
_refine_ls_number_reflns 4366
_refine_ls_number_restraints 0
_refine_ls_restrained_S_all 1.143
_refine_ls_R_factor_all 0.0576
_refine_ls_R_factor_gt 0.0493
_refine_ls_shift/su_max 0.000
_refine_ls_shift/su_mean 0.000
_refine_ls_structure_factor_coef Fsqd
_refine_ls_weighting_details 'w=1/[\s^2^(Fo^2^)+(0.0403P)^2^+6.2022P] where P=(Fo^2^+2Fc^2^)/3'
_refine_ls_weighting_scheme calc
_refine_ls_wR_factor_gt 0.1039
_refine_ls_wR_factor_ref 0.1076
_reflns_Friedel_coverage 0.000
_reflns_number_gt 3945
_reflns_number_total 4366
_reflns_threshold_expression 'I > 2\s(I)'
_cod_data_source_file d5cc04234h3.cif
_cod_data_source_block sb103kr4_2
_cod_depositor_comments 'Adding full bibliography for 7134962--7134969.cif.'
_cod_database_code 7134962
_shelx_shelxl_version_number 2018/3
_shelx_space_group_comment
;
The symmetry employed for this shelxl refinement is uniquely defined
by the following loop, which should always be used as a source of
symmetry information in preference to the above space-group names.
They are only intended as comments.
;
_shelx_estimated_absorpt_t_max 0.963
_shelx_estimated_absorpt_t_min 0.883
_olex2_refinement_description
;
1. Fixed Uiso
 At 1.2 times of:
  All C(H) groups
 At 1.4 times of:
  All Cl(H,H) groups
 At 1.5 times of:
  All C(H,H,H) groups
2. Others
 Fixed Sof: C27(0.5) Cl1(0.5) Cl1A(0.5)
3.a Riding coordinates:
 Cl1A(H27), Cl1A(H27A)
3.b Aromatic/amide H refined with riding coordinates:
 C4(H4), C7(H7), C8(H8), C9(H9), C10(H10), C11(H11), C13(H13), C14(H14),
 C15(H15), C16(H16), C17(H17), C22(H22), C23(H23), C24(H24), C25(H25), C26(H26)
3.c Idealised Me refined as rotating group:
 C18(H18A,H18B,H18C), C19(H19A,H19B,H19C), C20(H20A,H20B,H20C)
;
_olex2_submission_special_instructions 'No special instructions were received'

loop_
_space_group_symop_operation_xyz
'x, y, z'
'-x, y, -z+1/2'
'x+1/2, y+1/2, z'
'-x+1/2, y+1/2, -z+1/2'
'-x, -y, -z'
'x, -y, z-1/2'
'-x+1/2, -y+1/2, -z'
'x+1/2, -y+1/2, z-1/2'

loop_
_atom_site_label
_atom_site_type_symbol
_atom_site_fract_x
_atom_site_fract_y
_atom_site_fract_z
_atom_site_U_iso_or_equiv
_atom_site_adp_type
_atom_site_occupancy
_atom_site_site_symmetry_order
_atom_site_calc_flag
_atom_site_refinement_flags_posn
_atom_site_refinement_flags_adp
_atom_site_refinement_flags_occupancy
_atom_site_disorder_assembly
_atom_site_disorder_group
Si1 Si 0.000000 0.06706(5) 0.250000 0.02311(18) Uani 1 2 d S T P . .
Si2 Si 0.11877(3) 0.13491(4) 0.13741(3) 0.02733(15) Uani 1 1 d . . . . .
O1 O 0.08886(8) 0.05959(8) 0.32490(7) 0.0262(3) Uani 1 1 d . . . . .
O2 O 0.04520(8) -0.02261(8) 0.20527(7) 0.0267(3) Uani 1 1 d . . . . .
C1 C 0.04857(11) 0.15531(12) 0.20038(10) 0.0237(4) Uani 1 1 d . . . . .
C2 C 0.02492(11) 0.23283(12) 0.22118(10) 0.0243(4) Uani 1 1 d . . . . .
C3 C 0.13626(12) -0.00519(13) 0.34695(10) 0.0272(4) Uani 1 1 d . . . . .
C4 C 0.13764(13) -0.07947(13) 0.30555(11) 0.0318(5) Uani 1 1 d . . . . .
H4 H 0.167618 -0.128880 0.326308 0.038 Uiso 1 1 calc R U . . .
C5 C 0.09574(13) -0.08200(12) 0.23439(11) 0.0291(4) Uani 1 1 d . . . . .
C6 C 0.19201(12) 0.00671(13) 0.41829(10) 0.0280(4) Uani 1 1 d . . . . .
C7 C 0.18498(14) 0.08115(14) 0.45720(11) 0.0364(5) Uani 1 1 d . . . . .
H7 H 0.144667 0.123505 0.438078 0.044 Uiso 1 1 calc R U . . .
C8 C 0.23616(15) 0.09403(17) 0.52349(12) 0.0450(6) Uani 1 1 d . . . . .
H8 H 0.230713 0.145044 0.549832 0.054 Uiso 1 1 calc R U . . .
C9 C 0.29504(14) 0.03334(18) 0.55160(12) 0.0452(6) Uani 1 1 d . . . . .
H9 H 0.330676 0.042807 0.596941 0.054 Uiso 1 1 calc R U . . .
C10 C 0.30214(16) -0.04050(19) 0.51421(13) 0.0525(7) Uani 1 1 d . . . . .
H10 H 0.342266 -0.082782 0.533899 0.063 Uiso 1 1 calc R U . . .
C11 C 0.25106(15) -0.05402(17) 0.44764(12) 0.0455(6) Uani 1 1 d . . . . .
H11 H 0.256622 -0.105478 0.421894 0.055 Uiso 1 1 calc R U . . .
C12 C 0.10985(14) -0.15315(13) 0.18571(11) 0.0323(5) Uani 1 1 d . . . . .
C13 C 0.05135(15) -0.16911(15) 0.12341(12) 0.0415(5) Uani 1 1 d . . . . .
H13 H 0.002610 -0.134827 0.112149 0.050 Uiso 1 1 calc R U . . .
C14 C 0.06373(17) -0.23483(17) 0.07755(14) 0.0504(6) Uani 1 1 d . . . . .
H14 H 0.022866 -0.246044 0.035472 0.060 Uiso 1 1 calc R U . . .
C15 C 0.13452(18) -0.28390(15) 0.09237(13) 0.0491(6) Uani 1 1 d . . . . .
H15 H 0.142602 -0.328786 0.060596 0.059 Uiso 1 1 calc R U . . .
C16 C 0.19410(18) -0.26783(16) 0.15371(13) 0.0490(6) Uani 1 1 d . . . . .
H16 H 0.243578 -0.301033 0.163718 0.059 Uiso 1 1 calc R U . . .
C17 C 0.18150(15) -0.20342(15) 0.20037(12) 0.0411(5) Uani 1 1 d . . . . .
H17 H 0.222061 -0.193286 0.242864 0.049 Uiso 1 1 calc R U . . .
C18 C 0.21215(13) 0.07555(15) 0.18793(12) 0.0395(5) Uani 1 1 d . . . . .
H18A H 0.220828 0.089681 0.238947 0.059 Uiso 1 1 calc R U . . .
H18B H 0.260919 0.092899 0.169846 0.059 Uiso 1 1 calc R U . . .
H18C H 0.203463 0.013090 0.181359 0.059 Uiso 1 1 calc R U . . .
C19 C 0.06503(15) 0.07080(15) 0.05906(11) 0.0392(5) Uani 1 1 d . . . . .
H19A H 0.050010 0.013992 0.075215 0.059 Uiso 1 1 calc R U . . .
H19B H 0.101874 0.063223 0.025596 0.059 Uiso 1 1 calc R U . . .
H19C H 0.014840 0.101353 0.035013 0.059 Uiso 1 1 calc R U . . .
C20 C 0.16299(15) 0.23279(15) 0.10051(13) 0.0429(6) Uani 1 1 d . . . . .
H20A H 0.118501 0.264307 0.068550 0.064 Uiso 1 1 calc R U . . .
H20B H 0.204383 0.214401 0.073744 0.064 Uiso 1 1 calc R U . . .
H20C H 0.189127 0.270631 0.140023 0.064 Uiso 1 1 calc R U . . .
C21 C 0.04092(12) 0.31791(12) 0.18943(11) 0.0278(4) Uani 1 1 d . . . . .
C22 C 0.10004(14) 0.37581(15) 0.22470(13) 0.0423(6) Uani 1 1 d . . . . .
H22 H 0.130574 0.362535 0.271410 0.051 Uiso 1 1 calc R U . . .
C23 C 0.11486(19) 0.45280(17) 0.19234(18) 0.0643(8) Uani 1 1 d . . . . .
H23 H 0.156291 0.491304 0.216564 0.077 Uiso 1 1 calc R U . . .
C24 C 0.06978(19) 0.47376(17) 0.12519(18) 0.0658(8) Uani 1 1 d . . . . .
H24 H 0.080103 0.526588 0.103214 0.079 Uiso 1 1 calc R U . . .
C25 C 0.01028(17) 0.41841(17) 0.09036(15) 0.0535(7) Uani 1 1 d . . . . .
H25 H -0.021211 0.433027 0.044299 0.064 Uiso 1 1 calc R U . . .
C26 C -0.00428(14) 0.34093(15) 0.12206(12) 0.0378(5) Uani 1 1 d . . . . .
H26 H -0.045848 0.302909 0.097358 0.045 Uiso 1 1 calc R U . . .
C27 C 0.4712(4) 0.1239(5) 0.2555(5) 0.078(2) Uani 0.5 1 d . . P . .
Cl1 Cl 0.4330(3) 0.17770(19) 0.17542(18) 0.0897(9) Uani 0.5 1 d . . P A 1
Cl1A Cl 0.4318(2) 0.1568(3) 0.2001(2) 0.1113(13) Uani 0.5 1 d . . P A 2
H27 H 0.500000 0.058708 0.250000 0.156 Uiso 1 2 d R U P . .
H27A H 0.441956 0.129956 0.287625 0.156 Uiso 1 1 d R U . A 1

loop_
_atom_site_aniso_label
_atom_site_aniso_U_11
_atom_site_aniso_U_22
_atom_site_aniso_U_33
_atom_site_aniso_U_23
_atom_site_aniso_U_13
_atom_site_aniso_U_12
Si1 0.0278(4) 0.0191(4) 0.0221(4) 0.000 0.0047(3) 0.000
Si2 0.0299(3) 0.0283(3) 0.0252(3) -0.0029(2) 0.0089(2) -0.0033(2)
O1 0.0291(7) 0.0238(7) 0.0243(7) -0.0022(5) 0.0024(5) 0.0022(6)
O2 0.0324(7) 0.0225(7) 0.0248(7) -0.0019(6) 0.0052(6) 0.0021(6)
C1 0.0244(9) 0.0247(10) 0.0216(9) -0.0008(8) 0.0036(7) -0.0032(8)
C2 0.0236(9) 0.0242(10) 0.0234(9) 0.0001(8) 0.0010(7) -0.0029(8)
C3 0.0281(10) 0.0271(10) 0.0271(10) 0.0023(8) 0.0074(8) 0.0016(8)
C4 0.0392(12) 0.0271(10) 0.0278(10) 0.0005(8) 0.0042(9) 0.0059(9)
C5 0.0356(11) 0.0216(10) 0.0311(11) 0.0005(8) 0.0093(9) -0.0004(9)
C6 0.0260(10) 0.0354(11) 0.0235(10) -0.0001(8) 0.0072(8) 0.0002(8)
C7 0.0385(12) 0.0354(12) 0.0337(11) -0.0032(9) 0.0043(9) -0.0005(10)
C8 0.0506(14) 0.0490(14) 0.0337(12) -0.0124(11) 0.0054(11) -0.0057(12)
C9 0.0374(13) 0.0689(17) 0.0275(11) -0.0029(11) 0.0031(10) -0.0072(12)
C10 0.0445(14) 0.0701(18) 0.0370(13) 0.0008(12) -0.0045(11) 0.0190(13)
C11 0.0468(14) 0.0510(14) 0.0345(12) -0.0053(11) -0.0003(10) 0.0174(12)
C12 0.0451(13) 0.0248(10) 0.0289(11) -0.0004(8) 0.0123(9) 0.0008(9)
C13 0.0492(14) 0.0366(12) 0.0375(12) -0.0093(10) 0.0064(10) 0.0022(11)
C14 0.0635(17) 0.0457(14) 0.0416(13) -0.0155(11) 0.0103(12) -0.0072(13)
C15 0.0821(19) 0.0272(12) 0.0457(14) -0.0089(10) 0.0311(14) -0.0010(12)
C16 0.0726(17) 0.0362(13) 0.0445(14) 0.0060(11) 0.0266(13) 0.0195(12)
C17 0.0544(15) 0.0369(12) 0.0321(12) 0.0014(10) 0.0100(10) 0.0100(11)
C18 0.0328(12) 0.0455(13) 0.0409(13) -0.0010(10) 0.0097(10) 0.0011(10)
C19 0.0465(13) 0.0439(13) 0.0283(11) -0.0070(10) 0.0107(10) -0.0063(11)
C20 0.0465(13) 0.0416(13) 0.0466(13) 0.0003(11) 0.0231(11) -0.0066(11)
C21 0.0266(10) 0.0239(10) 0.0337(11) 0.0012(8) 0.0082(8) -0.0012(8)
C22 0.0401(13) 0.0367(12) 0.0478(14) -0.0026(10) 0.0040(11) -0.0104(10)
C23 0.0647(18) 0.0391(14) 0.087(2) -0.0003(15) 0.0126(16) -0.0272(13)
C24 0.073(2) 0.0351(14) 0.091(2) 0.0255(15) 0.0224(17) -0.0081(14)
C25 0.0533(16) 0.0491(15) 0.0592(16) 0.0268(13) 0.0142(13) 0.0056(13)
C26 0.0345(12) 0.0374(12) 0.0406(12) 0.0096(10) 0.0061(10) -0.0030(10)
C27 0.074(5) 0.074(4) 0.105(5) 0.013(4) 0.058(4) 0.004(4)
Cl1 0.123(2) 0.0623(15) 0.0961(18) 0.0000(14) 0.0524(16) -0.0140(14)
Cl1A 0.0654(14) 0.100(2) 0.168(4) 0.047(2) 0.0230(19) -0.0118(13)

loop_
_atom_type_symbol
_atom_type_description
_atom_type_scat_dispersion_real
_atom_type_scat_dispersion_imag
_atom_type_scat_source
C C 0.0033 0.0016 'International Tables Vol C Tables 4.2.6.8 and 6.1.1.4'
H H 0.0000 0.0000 'International Tables Vol C Tables 4.2.6.8 and 6.1.1.4'
Cl Cl 0.1484 0.1585 'International Tables Vol C Tables 4.2.6.8 and 6.1.1.4'
O O 0.0106 0.0060 'International Tables Vol C Tables 4.2.6.8 and 6.1.1.4'
Si Si 0.0817 0.0704 'International Tables Vol C Tables 4.2.6.8 and 6.1.1.4'

loop_
_geom_angle_atom_site_label_1
_geom_angle_atom_site_label_2
_geom_angle_atom_site_label_3
_geom_angle
_geom_angle_site_symmetry_1
_geom_angle_site_symmetry_3
_geom_angle_publ_flag
O1 Si1 O1 172.75(9) 2 . ?
O1 Si1 O2 88.78(6) . . ?
O1 Si1 O2 85.84(6) 2 . ?
O1 Si1 O2 85.84(6) . 2 ?
O1 Si1 O2 88.78(6) 2 2 ?
O1 Si1 C1 94.63(7) . . ?
O1 Si1 C1 90.49(7) 2 . ?
O1 Si1 C1 90.49(7) . 2 ?
O1 Si1 C1 94.63(7) 2 2 ?
O2 Si1 O2 84.12(9) 2 . ?
O2 Si1 C1 92.87(7) 2 2 ?
O2 Si1 C1 176.94(7) 2 . ?
O2 Si1 C1 92.87(7) . . ?
O2 Si1 C1 176.94(7) . 2 ?
C1 Si1 C1 90.16(12) . 2 ?
C1 Si2 C18 107.86(9) . . ?
C1 Si2 C20 116.77(10) . . ?
C18 Si2 C20 104.06(11) . . ?
C19 Si2 C1 110.71(9) . . ?
C19 Si2 C18 110.75(11) . . ?
C19 Si2 C20 106.48(11) . . ?
C3 O1 Si1 129.76(13) . . ?
C5 O2 Si1 128.20(12) . . ?
Si2 C1 Si1 125.30(10) . . ?
C2 C1 Si1 107.81(14) . . ?
C2 C1 Si2 126.86(14) . . ?
C1 C2 C2 116.98(11) . 2 ?
C1 C2 C21 125.08(17) . . ?
C21 C2 C2 117.88(11) . 2 ?
O1 C3 C4 122.42(18) . . ?
O1 C3 C6 114.85(17) . . ?
C4 C3 C6 122.68(18) . . ?
C3 C4 H4 119.6 . . ?
C5 C4 C3 120.86(19) . . ?
C5 C4 H4 119.6 . . ?
O2 C5 C4 123.13(18) . . ?
O2 C5 C12 115.46(17) . . ?
C4 C5 C12 121.36(18) . . ?
C7 C6 C3 119.22(18) . . ?
C11 C6 C3 122.30(19) . . ?
C11 C6 C7 118.48(19) . . ?
C6 C7 H7 119.8 . . ?
C8 C7 C6 120.4(2) . . ?
C8 C7 H7 119.8 . . ?
C7 C8 H8 119.8 . . ?
C9 C8 C7 120.3(2) . . ?
C9 C8 H8 119.8 . . ?
C8 C9 H9 120.1 . . ?
C10 C9 C8 119.9(2) . . ?
C10 C9 H9 120.1 . . ?
C9 C10 H10 119.9 . . ?
C9 C10 C11 120.3(2) . . ?
C11 C10 H10 119.9 . . ?
C6 C11 C10 120.6(2) . . ?
C6 C11 H11 119.7 . . ?
C10 C11 H11 119.7 . . ?
C13 C12 C5 119.60(19) . . ?
C13 C12 C17 118.7(2) . . ?
C17 C12 C5 121.65(19) . . ?
C12 C13 H13 119.9 . . ?
C14 C13 C12 120.3(2) . . ?
C14 C13 H13 119.9 . . ?
C13 C14 H14 119.7 . . ?
C15 C14 C13 120.6(2) . . ?
C15 C14 H14 119.7 . . ?
C14 C15 H15 120.1 . . ?
C14 C15 C16 119.8(2) . . ?
C16 C15 H15 120.1 . . ?
C15 C16 H16 120.1 . . ?
C17 C16 C15 119.9(2) . . ?
C17 C16 H16 120.1 . . ?
C12 C17 H17 119.7 . . ?
C16 C17 C12 120.7(2) . . ?
C16 C17 H17 119.7 . . ?
Si2 C18 H18A 109.5 . . ?
Si2 C18 H18B 109.5 . . ?
Si2 C18 H18C 109.5 . . ?
H18A C18 H18B 109.5 . . ?
H18A C18 H18C 109.5 . . ?
H18B C18 H18C 109.5 . . ?
Si2 C19 H19A 109.5 . . ?
Si2 C19 H19B 109.5 . . ?
Si2 C19 H19C 109.5 . . ?
H19A C19 H19B 109.5 . . ?
H19A C19 H19C 109.5 . . ?
H19B C19 H19C 109.5 . . ?
Si2 C20 H20A 109.5 . . ?
Si2 C20 H20B 109.5 . . ?
Si2 C20 H20C 109.5 . . ?
H20A C20 H20B 109.5 . . ?
H20A C20 H20C 109.5 . . ?
H20B C20 H20C 109.5 . . ?
C22 C21 C2 122.42(19) . . ?
C22 C21 C26 117.9(2) . . ?
C26 C21 C2 119.63(18) . . ?
C21 C22 H22 119.7 . . ?
C23 C22 C21 120.6(2) . . ?
C23 C22 H22 119.7 . . ?
C22 C23 H23 119.8 . . ?
C24 C23 C22 120.3(2) . . ?
C24 C23 H23 119.8 . . ?
C23 C24 H24 120.1 . . ?
C25 C24 C23 119.8(2) . . ?
C25 C24 H24 120.1 . . ?
C24 C25 H25 119.9 . . ?
C24 C25 C26 120.1(2) . . ?
C26 C25 H25 119.9 . . ?
C21 C26 H26 119.4 . . ?
C25 C26 C21 121.1(2) . . ?
C25 C26 H26 119.4 . . ?
C27 C27 Cl1 59.7(8) 2_655 2_655 ?
C27 C27 Cl1 89.9(9) 2_655 . ?
C27 C27 Cl1A 99.7(10) 2_655 . ?
C27 C27 Cl1A 44.6(8) 2_655 2_655 ?
C27 C27 H27 63.2 2_655 . ?
C27 C27 H27A 146.8 2_655 . ?
Cl1 C27 Cl1 117.9(4) . 2_655 ?
Cl1 C27 H27 98.1 2_655 . ?
Cl1 C27 H27 115.2 . . ?
Cl1 C27 H27A 114.9 . . ?
Cl1 C27 H27A 88.3 2_655 . ?
Cl1A C27 Cl1A 124.7(5) . 2_655 ?
Cl1A C27 H27 86.7 2_655 . ?
Cl1A C27 H27 116.4 . . ?
H27 C27 H27A 118.3 . . ?
C27 Cl1 C27 30.4(3) . 2_655 ?
C27 Cl1A C27 35.6(5) . 2_655 ?

loop_
_geom_bond_atom_site_label_1
_geom_bond_atom_site_label_2
_geom_bond_distance
_geom_bond_site_symmetry_2
_geom_bond_publ_flag
Si1 O1 1.8239(13) 2 ?
Si1 O1 1.8239(13) . ?
Si1 O2 1.8661(14) . ?
Si1 O2 1.8661(14) 2 ?
Si1 C1 1.9313(19) . ?
Si1 C1 1.9313(19) 2 ?
Si2 C1 1.869(2) . ?
Si2 C18 1.877(2) . ?
Si2 C19 1.857(2) . ?
Si2 C20 1.881(2) . ?
O1 C3 1.286(2) . ?
O2 C5 1.285(2) . ?
C1 C2 1.346(3) . ?
C2 C2 1.510(4) 2 ?
C2 C21 1.495(3) . ?
C3 C4 1.397(3) . ?
C3 C6 1.486(3) . ?
C4 H4 0.9500 . ?
C4 C5 1.390(3) . ?
C5 C12 1.491(3) . ?
C6 C7 1.388(3) . ?
C6 C11 1.384(3) . ?
C7 H7 0.9500 . ?
C7 C8 1.381(3) . ?
C8 H8 0.9500 . ?
C8 C9 1.376(4) . ?
C9 H9 0.9500 . ?
C9 C10 1.365(4) . ?
C10 H10 0.9500 . ?
C10 C11 1.385(3) . ?
C11 H11 0.9500 . ?
C12 C13 1.387(3) . ?
C12 C17 1.394(3) . ?
C13 H13 0.9500 . ?
C13 C14 1.385(3) . ?
C14 H14 0.9500 . ?
C14 C15 1.373(4) . ?
C15 H15 0.9500 . ?
C15 C16 1.384(4) . ?
C16 H16 0.9500 . ?
C16 C17 1.382(3) . ?
C17 H17 0.9500 . ?
C18 H18A 0.9800 . ?
C18 H18B 0.9800 . ?
C18 H18C 0.9800 . ?
C19 H19A 0.9800 . ?
C19 H19B 0.9800 . ?
C19 H19C 0.9800 . ?
C20 H20A 0.9800 . ?
C20 H20B 0.9800 . ?
C20 H20C 0.9800 . ?
C21 C22 1.389(3) . ?
C21 C26 1.391(3) . ?
C22 H22 0.9500 . ?
C22 C23 1.387(4) . ?
C23 H23 0.9500 . ?
C23 C24 1.379(4) . ?
C24 H24 0.9500 . ?
C24 C25 1.365(4) . ?
C25 H25 0.9500 . ?
C25 C26 1.386(3) . ?
C26 H26 0.9500 . ?
C27 C27 1.019(12) 2_655 ?
C27 Cl1 1.739(9) . ?
C27 Cl1 2.014(10) 2_655 ?
C27 Cl1A 1.229(9) . ?
C27 Cl1A 1.724(9) 2_655 ?
C27 H27 1.1289 . ?
C27 H27A 0.8636 . ?

loop_
_geom_torsion_atom_site_label_1
_geom_torsion_atom_site_label_2
_geom_torsion_atom_site_label_3
_geom_torsion_atom_site_label_4
_geom_torsion
_geom_torsion_site_symmetry_1
_geom_torsion_site_symmetry_2
_geom_torsion_site_symmetry_3
_geom_torsion_site_symmetry_4
_geom_torsion_publ_flag
Si1 O1 C3 C4 14.6(3) . . . . ?
Si1 O1 C3 C6 -168.09(12) . . . . ?
Si1 O2 C5 C4 -12.4(3) . . . . ?
Si1 O2 C5 C12 170.22(13) . . . . ?
Si1 C1 C2 C2 4.5(2) . . . 2 ?
Si1 C1 C2 C21 -172.67(15) . . . . ?
Si2 C1 C2 C2 -173.54(16) . . . 2 ?
Si2 C1 C2 C21 9.3(3) . . . . ?
O1 Si1 O2 C5 -150.25(16) 2 . . . ?
O1 Si1 O2 C5 24.89(16) . . . . ?
O1 C3 C4 C5 8.8(3) . . . . ?
O1 C3 C6 C7 4.8(3) . . . . ?
O1 C3 C6 C11 -175.3(2) . . . . ?
O2 Si1 O1 C3 -26.18(17) . . . . ?
O2 Si1 O1 C3 58.01(16) 2 . . . ?
O2 Si1 O2 C5 -61.06(15) 2 . . . ?
O2 C5 C12 C13 -22.1(3) . . . . ?
O2 C5 C12 C17 156.6(2) . . . . ?
C1 Si1 O1 C3 150.85(17) 2 . . . ?
C1 Si1 O1 C3 -118.96(17) . . . . ?
C1 Si1 O2 C5 119.46(16) . . . . ?
C1 C2 C21 C22 -105.9(3) . . . . ?
C1 C2 C21 C26 73.9(3) . . . . ?
C2 C2 C21 C22 77.0(3) 2 . . . ?
C2 C2 C21 C26 -103.2(3) 2 . . . ?
C2 C21 C22 C23 177.8(2) . . . . ?
C2 C21 C26 C25 -178.5(2) . . . . ?
C3 C4 C5 O2 -9.5(3) . . . . ?
C3 C4 C5 C12 167.75(19) . . . . ?
C3 C6 C7 C8 -179.8(2) . . . . ?
C3 C6 C11 C10 179.8(2) . . . . ?
C4 C3 C6 C7 -177.9(2) . . . . ?
C4 C3 C6 C11 2.1(3) . . . . ?
C4 C5 C12 C13 160.5(2) . . . . ?
C4 C5 C12 C17 -20.9(3) . . . . ?
C5 C12 C13 C14 179.8(2) . . . . ?
C5 C12 C17 C16 -178.6(2) . . . . ?
C6 C3 C4 C5 -168.33(19) . . . . ?
C6 C7 C8 C9 0.3(4) . . . . ?
C7 C6 C11 C10 -0.3(4) . . . . ?
C7 C8 C9 C10 -0.9(4) . . . . ?
C8 C9 C10 C11 0.9(4) . . . . ?
C9 C10 C11 C6 -0.3(4) . . . . ?
C11 C6 C7 C8 0.3(3) . . . . ?
C12 C13 C14 C15 -1.2(4) . . . . ?
C13 C12 C17 C16 0.1(3) . . . . ?
C13 C14 C15 C16 0.1(4) . . . . ?
C14 C15 C16 C17 1.1(4) . . . . ?
C15 C16 C17 C12 -1.2(4) . . . . ?
C17 C12 C13 C14 1.1(3) . . . . ?
C18 Si2 C1 Si1 -59.65(14) . . . . ?
C18 Si2 C1 C2 118.02(18) . . . . ?
C19 Si2 C1 Si1 61.67(14) . . . . ?
C19 Si2 C1 C2 -120.67(18) . . . . ?
C20 Si2 C1 Si1 -176.30(11) . . . . ?
C20 Si2 C1 C2 1.4(2) . . . . ?
C21 C22 C23 C24 1.4(4) . . . . ?
C22 C21 C26 C25 1.3(3) . . . . ?
C22 C23 C24 C25 0.0(5) . . . . ?
C23 C24 C25 C26 -0.6(5) . . . . ?
C24 C25 C26 C21 0.0(4) . . . . ?
C26 C21 C22 C23 -2.0(4) . . . . ?
Cl1 C27 Cl1 C27 55.1(5) 2_655 . . 2_655 ?
Cl1A C27 Cl1A C27 40.6(5) 2_655 . . 2_655 ?
